data_4115572
loop_
_publ_author_name
'Jake D. Soper'
'Werner Kaminsky'
'James M. Mayer'

_publ_contact_author
;
    J. M. Mayer
    Department of Chemistry
    University of Washington
    Seattle, WA 98195
    USA
;
_publ_contact_author_email mayer@chem.washington.edu
_publ_section_title
;
 Activation of an Anilido Ligand for Nucleophilic Aromatic Substitution by
 an Oxidizing Os(IV) Center
;
_journal_name_full 'Journal of the American Chemical Society'
_journal_page_first 5594
_journal_page_last 5595
_journal_paper_doi 10.1021/ja0159214
_journal_volume 123
_journal_year 2001
_chemical_formula_sum 'C23 H31 B Cl2 N8 O Os'
_chemical_formula_weight 707.47
_chemical_name_systematic
; 
TpOs[NH-p-C6H4N(c-C5H10)]Cl2 
;
_space_group_IT_number 14
_symmetry_cell_setting monoclinic
_symmetry_space_group_name_Hall '-P 2ybc'
_symmetry_space_group_name_H-M 'P 1 21/c 1'
_atom_sites_solution_hydrogens geom
_atom_sites_solution_primary direct
_atom_sites_solution_secondary difmap
_audit_creation_method SHELXL-97
_cell_angle_alpha 90.00
_cell_angle_beta 143.526(3)
_cell_angle_gamma 90.00
_cell_formula_units_Z 4
_cell_length_a 12.1950(3)
_cell_length_b 22.0400(11)
_cell_length_c 16.8880(6)
_cell_measurement_reflns_used 299
_cell_measurement_temperature 293(2)
_cell_volume 2698.3(3)
_computing_cell_refinement 'HKL SCALEPACK'
_computing_data_collection KappaCCD
_computing_data_reduction DENZO
_computing_molecular_graphics 'maXus, Zortep'
_computing_publication_material 'SHELXL-97 (Sheldrick, 1997)'
_computing_structure_refinement 'SHELXL-97 (Sheldrick, 1997)'
_computing_structure_solution SIR92
_diffrn_ambient_temperature 293(2)
_diffrn_measured_fraction_theta_full 0.951
_diffrn_measured_fraction_theta_max 0.951
_diffrn_measurement_device_type 'Nonius KappaCCD'
_diffrn_measurement_method '\f scan'
_diffrn_radiation_monochromator graphite
_diffrn_radiation_source 'fine-focus sealed tube'
_diffrn_radiation_type MoK\a
_diffrn_radiation_wavelength 0.71070
_diffrn_reflns_av_R_equivalents 0.0644
_diffrn_reflns_av_sigmaI/netI 0.0747
_diffrn_reflns_limit_h_max 12
_diffrn_reflns_limit_h_min -12
_diffrn_reflns_limit_k_max 21
_diffrn_reflns_limit_k_min -22
_diffrn_reflns_limit_l_max 10
_diffrn_reflns_limit_l_min -16
_diffrn_reflns_number 5019
_diffrn_reflns_theta_full 20.84
_diffrn_reflns_theta_max 20.84
_diffrn_reflns_theta_min 2.23
_exptl_absorpt_coefficient_mu 4.957
_exptl_absorpt_correction_T_max 0.7553
_exptl_absorpt_correction_T_min 0.0830
_exptl_absorpt_correction_type HKL-Scalepack
_exptl_crystal_colour black
_exptl_crystal_density_diffrn 1.742
_exptl_crystal_description prism
_exptl_crystal_F_000 1392
_exptl_crystal_size_max 1.00
_exptl_crystal_size_mid 0.18
_exptl_crystal_size_min 0.06
_refine_diff_density_max 0.963
_refine_diff_density_min -0.980
_refine_diff_density_rms 0.171
_refine_ls_extinction_coef 0.0059(3)
_refine_ls_extinction_expression Fc^*^=kFc[1+0.001xFc^2^\l^3^/sin(2\q)]^-1/4^
_refine_ls_extinction_method SHELXL
_refine_ls_goodness_of_fit_ref 0.977
_refine_ls_hydrogen_treatment 'most H atoms riding'
_refine_ls_matrix_type full
_refine_ls_number_parameters 334
_refine_ls_number_reflns 2790
_refine_ls_number_restraints 0
_refine_ls_restrained_S_all 0.977
_refine_ls_R_factor_all 0.0539
_refine_ls_R_factor_gt 0.0321
_refine_ls_shift/su_max 0.002
_refine_ls_shift/su_mean 0.000
_refine_ls_structure_factor_coef Fsqd
_refine_ls_weighting_details 'w=1/[\s^2^(Fo^2^)+(0.0366P)^2^+0.0000P] where P=(Fo^2^+2Fc^2^)/3'
_refine_ls_weighting_scheme calc
_refine_ls_wR_factor_gt 0.0705
_refine_ls_wR_factor_ref 0.0766
_reflns_number_gt 2154
_reflns_number_total 2790
_reflns_threshold_expression >2sigma(I)
_cod_data_source_file ja0159214_1.cif
_cod_data_source_block TpOs[NH-p-C6H4N(c-C5H10)]Cl2.C3H6O
_cod_depositor_comments
;
The following automatic conversions were performed:

'_refine_ls_weighting_scheme' value 'calc
w=1/[\s^2^(Fo^2^)+(0.0366P)^2^+0.0000P] where P=(Fo^2^+2Fc^2^)/3' was
changed to 'calc'. New tag '_refine_ls_weighting_details' was
created. The value of the new tag was set to
'w=1/[\s^2^(Fo^2^)+(0.0366P)^2^+0.0000P] where P=(Fo^2^+2Fc^2^)/3'.

Automatic conversion script
Id: cif_fix_values 3143 2015-03-26 13:38:13Z robertas 
;
_cod_original_cell_volume 2698.31(18)
_cod_database_code 4115572

loop_
_symmetry_equiv_pos_as_xyz
'x, y, z'
'-x, y+1/2, -z+1/2'
'-x, -y, -z'
'x, -y-1/2, z-1/2'

loop_
_atom_site_label
_atom_site_type_symbol
_atom_site_fract_x
_atom_site_fract_y
_atom_site_fract_z
_atom_site_U_iso_or_equiv
_atom_site_adp_type
_atom_site_occupancy
_atom_site_calc_flag
_atom_site_refinement_flags
C1 C 0.5528(12) 0.1747(4) 0.3426(8) 0.050(3) Uani 1 d .
H1 H 0.5952 0.1455 0.4057 0.060 Uiso 1 d R
C2 C 0.6541(13) 0.1959(4) 0.3382(9) 0.058(3) Uani 1 d .
H2 H 0.7755 0.1836 0.3931 0.069 Uiso 1 d R
C3 C 0.5406(12) 0.2381(4) 0.2351(9) 0.047(2) Uani 1 d .
H3 H 0.5712 0.2619 0.2077 0.057 Uiso 1 d R
C4 C 0.0788(12) 0.3246(4) 0.1842(8) 0.046(2) Uani 1 d .
H4 H 0.0491 0.3160 0.2215 0.055 Uiso 1 d R
C5 C 0.0798(13) 0.3825(4) 0.1512(8) 0.054(3) Uani 1 d .
H5 H 0.0495 0.4203 0.1590 0.064 Uiso 1 d R
C6 C 0.1268(12) 0.3736(4) 0.1034(8) 0.051(3) Uani 1 d .
H6 H 0.1423 0.4049 0.0739 0.061 Uiso 1 d R
C7 C -0.0523(13) 0.2219(4) -0.1686(9) 0.053(3) Uani 1 d .
H7 H -0.0508 0.2464 -0.2135 0.063 Uiso 1 d R
C8 C -0.1635(13) 0.1722(4) -0.2217(9) 0.052(3) Uani 1 d .
H8 H -0.2522 0.1550 -0.3095 0.063 Uiso 1 d R
C9 C -0.1179(12) 0.1518(4) -0.1185(8) 0.049(2) Uani 1 d .
H9 H -0.1702 0.1174 -0.1221 0.059 Uiso 1 d R
C10 C -0.1748(11) 0.1637(4) 0.1063(8) 0.034(2) Uani 1 d .
C11 C -0.3563(11) 0.1819(4) 0.0209(8) 0.045(2) Uani 1 d .
H11 H -0.4155 0.2105 -0.0451 0.054 Uiso 1 calc R
C12 C -0.4464(13) 0.1591(4) 0.0322(8) 0.055(3) Uani 1 d .
H12 H -0.5653 0.1720 -0.0246 0.066 Uiso 1 calc R
C13 C -0.3568(12) 0.1154(4) 0.1319(9) 0.047(2) Uani 1 d .
C14 C -0.1768(12) 0.0981(4) 0.2176(8) 0.045(2) Uani 1 d .
H14 H -0.1166 0.0699 0.2842 0.054 Uiso 1 calc R
C15 C -0.0873(11) 0.1220(3) 0.2055(7) 0.040(2) Uani 1 d .
H15 H 0.0331 0.1102 0.2642 0.048 Uiso 1 calc R
C16 C -0.6503(13) 0.1024(5) 0.0454(10) 0.076(3) Uani 1 d .
H16A H -0.6557 0.1139 0.0977 0.091 Uiso 1 calc R
H16B H -0.6957 0.1361 -0.0122 0.091 Uiso 1 calc R
C17 C -0.7688(15) 0.0483(5) -0.0369(10) 0.087(4) Uani 1 d .
H17A H -0.7675 0.0381 -0.0920 0.105 Uiso 1 calc R
H17B H -0.8948 0.0579 -0.0954 0.105 Uiso 1 calc R
C18 C -0.7041(15) -0.0049(5) 0.0476(11) 0.083(4) Uani 1 d .
H18A H -0.7805 -0.0399 -0.0083 0.099 Uiso 1 calc R
H18B H -0.7143 0.0039 0.0978 0.099 Uiso 1 calc R
C19 C -0.5072(17) -0.0184(4) 0.1414(12) 0.085(4) Uani 1 d .
H19A H -0.4992 -0.0308 0.0911 0.101 Uiso 1 calc R
H19B H -0.4626 -0.0515 0.1999 0.101 Uiso 1 calc R
C20 C -0.3878(14) 0.0374(5) 0.2241(9) 0.085(4) Uani 1 d .
H20A H -0.3913 0.0487 0.2775 0.102 Uiso 1 calc R
H20B H -0.2609 0.0282 0.2840 0.102 Uiso 1 calc R
C21 C 0.2920(15) 0.0169(4) 0.5067(9) 0.054(3) Uani 1 d .
C22 C 0.4534(15) 0.0600(5) 0.6029(11) 0.089(4) Uani 1 d .
H22A H 0.4448 0.0850 0.6443 0.133 Uiso 1 calc R
H22B H 0.4517 0.0852 0.5556 0.133 Uiso 1 calc R
H22C H 0.5663 0.0373 0.6699 0.133 Uiso 1 calc R
C23 C 0.2886(16) -0.0236(5) 0.4353(11) 0.084(4) Uani 1 d .
H23A H 0.1822 -0.0495 0.3763 0.127 Uiso 1 calc R
H23B H 0.3982 -0.0480 0.4985 0.127 Uiso 1 calc R
H23C H 0.2832 0.0002 0.3847 0.127 Uiso 1 calc R
B1 B 0.2060(14) 0.2777(5) 0.0621(9) 0.039(3) Uani 1 d .
H1B H 0.222(9) 0.307(3) 0.020(6) 0.031(19) Uiso 1 d .
N1 N 0.3872(9) 0.2018(3) 0.2482(6) 0.0383(18) Uani 1 d .
N2 N 0.3817(9) 0.2411(3) 0.1820(6) 0.0412(18) Uani 1 d .
N3 N 0.1256(8) 0.2840(3) 0.1581(6) 0.0322(16) Uani 1 d .
N4 N 0.1530(9) 0.3141(3) 0.1046(6) 0.0366(17) Uani 1 d .
N5 N 0.0146(9) 0.1887(3) -0.0104(6) 0.0367(17) Uani 1 d .
N6 N 0.0522(9) 0.2313(3) -0.0444(6) 0.0405(18) Uani 1 d .
N7 N -0.0947(9) 0.1887(3) 0.0875(7) 0.0419(19) Uani 1 d .
H7N H -0.180(9) 0.214(3) 0.023(6) 0.014(19) Uiso 1 d .
N8 N -0.4538(11) 0.0889(4) 0.1369(7) 0.068(2) Uani 1 d .
Cl1 Cl 0.1815(3) 0.08381(10) 0.1919(2) 0.0586(7) Uani 1 d .
Cl2 Cl 0.3126(3) 0.19715(10) 0.3910(2) 0.0528(6) Uani 1 d .
O1 O 0.1765(10) 0.0169(3) 0.4906(7) 0.072(2) Uani 1 d .
Os1 Os 0.14335(4) 0.191013(14) 0.17263(3) 0.0350(2) Uani 1 d .

loop_
_atom_site_aniso_label
_atom_site_aniso_U_11
_atom_site_aniso_U_22
_atom_site_aniso_U_33
_atom_site_aniso_U_23
_atom_site_aniso_U_13
_atom_site_aniso_U_12
C1 0.027(6) 0.061(7) 0.033(5) 0.002(4) 0.018(5) 0.009(5)
C2 0.034(6) 0.072(7) 0.057(6) -0.022(6) 0.034(6) -0.012(6)
C3 0.037(6) 0.057(6) 0.060(6) -0.017(5) 0.042(5) -0.016(5)
C4 0.047(6) 0.049(6) 0.043(5) 0.003(4) 0.037(5) -0.004(5)
C5 0.063(7) 0.052(6) 0.062(6) -0.018(5) 0.054(6) -0.006(5)
C6 0.055(6) 0.034(6) 0.057(6) -0.005(4) 0.044(5) -0.004(5)
C7 0.064(7) 0.061(7) 0.052(6) 0.022(5) 0.051(6) 0.023(6)
C8 0.052(6) 0.057(7) 0.048(5) -0.002(5) 0.040(5) 0.000(5)
C9 0.042(6) 0.053(6) 0.037(5) -0.005(5) 0.028(5) -0.012(5)
C10 0.034(5) 0.038(5) 0.041(5) -0.006(4) 0.033(5) -0.008(4)
C11 0.035(5) 0.057(6) 0.033(5) 0.016(4) 0.026(5) 0.008(5)
C12 0.048(6) 0.065(6) 0.057(6) 0.023(5) 0.044(5) 0.015(5)
C13 0.050(6) 0.052(6) 0.062(6) 0.008(5) 0.050(6) 0.002(5)
C14 0.043(6) 0.049(6) 0.038(5) 0.015(4) 0.031(5) 0.008(5)
C15 0.035(5) 0.041(5) 0.036(5) 0.004(4) 0.027(5) -0.001(4)
C16 0.058(7) 0.102(9) 0.072(7) 0.025(6) 0.053(7) 0.027(7)
C17 0.068(8) 0.072(8) 0.065(7) -0.023(6) 0.041(7) -0.027(7)
C18 0.076(8) 0.054(7) 0.088(8) -0.022(6) 0.059(7) -0.019(6)
C19 0.097(10) 0.047(7) 0.119(10) 0.005(7) 0.089(9) -0.001(7)
C20 0.065(8) 0.115(10) 0.052(6) 0.038(7) 0.042(6) 0.012(7)
C21 0.063(7) 0.041(6) 0.064(6) 0.018(5) 0.053(6) 0.013(5)
C22 0.091(9) 0.097(9) 0.102(9) -0.015(7) 0.082(8) -0.020(8)
C23 0.105(9) 0.076(8) 0.115(9) -0.029(7) 0.098(9) -0.021(7)
B1 0.039(6) 0.041(6) 0.042(6) -0.004(5) 0.033(6) -0.007(5)
N1 0.032(5) 0.047(5) 0.032(4) -0.011(3) 0.025(4) -0.011(4)
N2 0.039(5) 0.047(5) 0.040(4) -0.008(4) 0.032(4) -0.011(4)
N3 0.038(4) 0.035(4) 0.032(4) -0.003(3) 0.030(4) 0.001(3)
N4 0.037(4) 0.040(5) 0.039(4) 0.003(3) 0.032(4) 0.000(3)
N5 0.034(4) 0.042(4) 0.039(4) 0.005(4) 0.030(4) 0.000(4)
N6 0.037(4) 0.054(5) 0.030(4) 0.006(3) 0.027(4) 0.001(4)
N7 0.026(4) 0.048(5) 0.033(4) 0.014(4) 0.020(4) 0.013(4)
N8 0.050(5) 0.083(6) 0.066(5) 0.026(5) 0.045(5) 0.014(5)
Cl1 0.0659(17) 0.0388(13) 0.0651(15) 0.0063(11) 0.0514(14) 0.0020(12)
Cl2 0.0554(15) 0.0655(16) 0.0398(12) -0.0013(11) 0.0388(12) -0.0100(12)
O1 0.072(5) 0.078(5) 0.084(5) -0.001(4) 0.067(5) 0.002(4)
Os1 0.0345(3) 0.0365(3) 0.0321(2) 0.00171(16) 0.0263(2) -0.00234(17)

loop_
_atom_type_symbol
_atom_type_description
_atom_type_scat_dispersion_real
_atom_type_scat_dispersion_imag
_atom_type_scat_source
C C 0.0033 0.0016 'International Tables Vol C Tables 4.2.6.8 and 6.1.1.4'
H H 0.0000 0.0000 'International Tables Vol C Tables 4.2.6.8 and 6.1.1.4'
B B 0.0013 0.0007 'International Tables Vol C Tables 4.2.6.8 and 6.1.1.4'
N N 0.0061 0.0033 'International Tables Vol C Tables 4.2.6.8 and 6.1.1.4'
Os Os -1.2165 7.6030 'International Tables Vol C Tables 4.2.6.8 and 6.1.1.4'
Cl Cl 0.1484 0.1585 'International Tables Vol C Tables 4.2.6.8 and 6.1.1.4'
O O 0.0106 0.0060 'International Tables Vol C Tables 4.2.6.8 and 6.1.1.4'

loop_
_geom_angle_atom_site_label_1
_geom_angle_atom_site_label_2
_geom_angle_atom_site_label_3
_geom_angle
N1 C1 C2 110.1(8)
N1 C1 H1 124.5
C2 C1 H1 125.4
C1 C2 C3 105.2(8)
C1 C2 H2 127.4
C3 C2 H2 127.5
N2 C3 C2 108.7(8)
N2 C3 H3 124.9
C2 C3 H3 126.3
N3 C4 C5 110.0(8)
N3 C4 H4 125.4
C5 C4 H4 124.7
C6 C5 C4 104.8(8)
C6 C5 H5 127.7
C4 C5 H5 127.5
C5 C6 N4 110.3(8)
C5 C6 H6 125.0
N4 C6 H6 124.7
N6 C7 C8 110.1(8)
N6 C7 H7 124.5
C8 C7 H7 125.4
C7 C8 C9 104.2(8)
C7 C8 H8 127.9
C9 C8 H8 127.9
N5 C9 C8 109.3(8)
N5 C9 H9 124.5
C8 C9 H9 126.2
N7 C10 C15 123.5(8)
N7 C10 C11 118.2(8)
C15 C10 C11 118.3(8)
C12 C11 C10 122.1(8)
C12 C11 H11 119.0
C10 C11 H11 119.0
C11 C12 C13 118.9(9)
C11 C12 H12 120.6
C13 C12 H12 120.6
N8 C13 C14 122.1(8)
N8 C13 C12 118.7(8)
C14 C13 C12 119.1(8)
C15 C14 C13 121.3(8)
C15 C14 H14 119.4
C13 C14 H14 119.4
C14 C15 C10 120.3(8)
C14 C15 H15 119.8
C10 C15 H15 119.8
C17 C16 N8 110.5(9)
C17 C16 H16A 109.6
N8 C16 H16A 109.6
C17 C16 H16B 109.5
N8 C16 H16B 109.6
H16A C16 H16B 108.1
C16 C17 C18 111.5(8)
C16 C17 H17A 109.3
C18 C17 H17A 109.3
C16 C17 H17B 109.3
C18 C17 H17B 109.3
H17A C17 H17B 108.0
C17 C18 C19 109.4(10)
C17 C18 H18A 109.8
C19 C18 H18A 109.8
C17 C18 H18B 109.8
C19 C18 H18B 109.8
H18A C18 H18B 108.2
C18 C19 C20 110.3(9)
C18 C19 H19A 109.6
C20 C19 H19A 109.6
C18 C19 H19B 109.6
C20 C19 H19B 109.6
H19A C19 H19B 108.1
N8 C20 C19 110.6(8)
N8 C20 H20A 109.5
C19 C20 H20A 109.5
N8 C20 H20B 109.5
C19 C20 H20B 109.5
H20A C20 H20B 108.1
O1 C21 C23 123.9(10)
O1 C21 C22 121.5(10)
C23 C21 C22 114.6(10)
C21 C22 H22A 109.5
C21 C22 H22B 109.5
H22A C22 H22B 109.5
C21 C22 H22C 109.5
H22A C22 H22C 109.5
H22B C22 H22C 109.5
C21 C23 H23A 109.5
C21 C23 H23B 109.5
H23A C23 H23B 109.5
C21 C23 H23C 109.5
H23A C23 H23C 109.5
H23B C23 H23C 109.5
N4 B1 N2 109.0(7)
N4 B1 N6 108.6(7)
N2 B1 N6 106.7(7)
N4 B1 H1B 111(3)
N2 B1 H1B 113(4)
N6 B1 H1B 109(3)
C1 N1 N2 106.8(7)
C1 N1 Os1 135.6(6)
N2 N1 Os1 117.2(5)
C3 N2 N1 109.2(7)
C3 N2 B1 130.3(8)
N1 N2 B1 120.5(7)
C4 N3 N4 107.3(7)
C4 N3 Os1 132.2(6)
N4 N3 Os1 120.4(5)
C6 N4 N3 107.7(7)
C6 N4 B1 133.6(8)
N3 N4 B1 118.7(7)
N6 N5 C9 106.5(6)
N6 N5 Os1 120.7(5)
C9 N5 Os1 132.8(6)
C7 N6 N5 109.8(7)
C7 N6 B1 131.8(8)
N5 N6 B1 118.3(6)
C10 N7 Os1 139.5(6)
C10 N7 H7N 100(4)
Os1 N7 H7N 119(4)
C13 N8 C20 125.2(8)
C13 N8 C16 126.1(8)
C20 N8 C16 108.4(8)
N7 Os1 N5 90.3(3)
N7 Os1 N3 89.2(3)
N5 Os1 N3 88.0(2)
N7 Os1 N1 173.1(3)
N5 Os1 N1 85.0(2)
N3 Os1 N1 85.5(3)
N7 Os1 Cl2 93.8(2)
N5 Os1 Cl2 175.49(19)
N3 Os1 Cl2 90.28(17)
N1 Os1 Cl2 90.68(17)
N7 Os1 Cl1 95.0(2)
N5 Os1 Cl1 90.57(19)
N3 Os1 Cl1 175.6(2)
N1 Os1 Cl1 90.19(19)
Cl2 Os1 Cl1 90.81(8)

loop_
_geom_bond_atom_site_label_1
_geom_bond_atom_site_label_2
_geom_bond_distance
C1 N1 1.341(10)
C1 C2 1.378(13)
C1 H1 0.9649
C2 C3 1.391(12)
C2 H2 0.9578
C3 N2 1.330(10)
C3 H3 0.9520
C4 N3 1.313(10)
C4 C5 1.398(11)
C4 H4 0.9648
C5 C6 1.329(12)
C5 H5 0.9624
C6 N4 1.346(9)
C6 H6 0.9546
C7 N6 1.330(10)
C7 C8 1.374(12)
C7 H7 0.9430
C8 C9 1.411(12)
C8 H8 0.9658
C9 N5 1.364(10)
C9 H9 0.9607
C10 N7 1.365(10)
C10 C15 1.383(10)
C10 C11 1.417(11)
C11 C12 1.355(12)
C11 H11 0.9300
C12 C13 1.413(11)
C12 H12 0.9300
C13 N8 1.382(11)
C13 C14 1.396(12)
C14 C15 1.367(11)
C14 H14 0.9300
C15 H15 0.9300
C16 C17 1.486(13)
C16 N8 1.504(12)
C16 H16A 0.9700
C16 H16B 0.9700
C17 C18 1.492(13)
C17 H17A 0.9700
C17 H17B 0.9700
C18 C19 1.499(14)
C18 H18A 0.9700
C18 H18B 0.9700
C19 C20 1.521(14)
C19 H19A 0.9700
C19 H19B 0.9700
C20 N8 1.481(11)
C20 H20A 0.9700
C20 H20B 0.9700
C21 O1 1.200(11)
C21 C23 1.474(12)
C21 C22 1.508(13)
C22 H22A 0.9600
C22 H22B 0.9600
C22 H22C 0.9600
C23 H23A 0.9600
C23 H23B 0.9600
C23 H23C 0.9600
B1 N4 1.525(12)
B1 N2 1.537(12)
B1 N6 1.541(11)
B1 H1B 1.09(7)
N1 N2 1.374(8)
N1 Os1 2.103(7)
N3 N4 1.361(9)
N3 Os1 2.056(7)
N5 N6 1.357(8)
N5 Os1 2.053(6)
N7 Os1 1.945(7)
N7 H7N 0.87(6)
Cl1 Os1 2.379(2)
Cl2 Os1 2.374(2)

loop_
_geom_torsion_atom_site_label_1
_geom_torsion_atom_site_label_2
_geom_torsion_atom_site_label_3
_geom_torsion_atom_site_label_4
_geom_torsion
N1 C1 C2 C3 0.2(10)
C1 C2 C3 N2 -0.3(10)
N3 C4 C5 C6 0.8(10)
C4 C5 C6 N4 0.4(11)
N6 C7 C8 C9 0.1(10)
C7 C8 C9 N5 0.1(10)
N7 C10 C11 C12 179.7(8)
C15 C10 C11 C12 -1.2(13)
C10 C11 C12 C13 -0.4(14)
C11 C12 C13 N8 -175.2(9)
C11 C12 C13 C14 1.5(14)
N8 C13 C14 C15 175.6(8)
C12 C13 C14 C15 -1.0(13)
C13 C14 C15 C10 -0.7(12)
N7 C10 C15 C14 -179.2(8)
C11 C10 C15 C14 1.7(12)
N8 C16 C17 C18 59.2(13)
C16 C17 C18 C19 -57.0(13)
C17 C18 C19 C20 56.1(12)
C18 C19 C20 N8 -58.9(13)
C2 C1 N1 N2 -0.1(9)
C2 C1 N1 Os1 172.4(5)
C2 C3 N2 N1 0.2(9)
C2 C3 N2 B1 -176.7(8)
C1 N1 N2 C3 -0.1(8)
Os1 N1 N2 C3 -174.2(5)
C1 N1 N2 B1 177.2(7)
Os1 N1 N2 B1 3.0(9)
N4 B1 N2 C3 -127.4(9)
N6 B1 N2 C3 115.4(9)
N4 B1 N2 N1 56.0(9)
N6 B1 N2 N1 -61.1(9)
C5 C4 N3 N4 -1.6(9)
C5 C4 N3 Os1 -177.0(5)
C5 C6 N4 N3 -1.4(10)
C5 C6 N4 B1 179.6(8)
C4 N3 N4 C6 1.9(8)
Os1 N3 N4 C6 177.9(5)
C4 N3 N4 B1 -179.0(7)
Os1 N3 N4 B1 -2.9(9)
N2 B1 N4 C6 122.6(9)
N6 B1 N4 C6 -121.4(10)
N2 B1 N4 N3 -56.3(9)
N6 B1 N4 N3 59.6(9)
C8 C9 N5 N6 -0.2(9)
C8 C9 N5 Os1 177.3(6)
C8 C7 N6 N5 -0.2(10)
C8 C7 N6 B1 176.2(8)
C9 N5 N6 C7 0.3(9)
Os1 N5 N6 C7 -177.6(5)
C9 N5 N6 B1 -176.7(7)
Os1 N5 N6 B1 5.4(9)
N4 B1 N6 C7 122.6(9)
N2 B1 N6 C7 -120.0(9)
N4 B1 N6 N5 -61.1(9)
N2 B1 N6 N5 56.3(9)
C15 C10 N7 Os1 -6.9(13)
C11 C10 N7 Os1 172.2(6)
C14 C13 N8 C20 -4.3(15)
C12 C13 N8 C20 172.2(9)
C14 C13 N8 C16 -177.2(9)
C12 C13 N8 C16 -0.6(14)
C19 C20 N8 C13 -114.6(11)
C19 C20 N8 C16 59.3(11)
C17 C16 N8 C13 114.4(11)
C17 C16 N8 C20 -59.5(11)
C10 N7 Os1 N5 142.1(9)
C10 N7 Os1 N3 -129.9(9)
C10 N7 Os1 N1 -170.0(17)
C10 N7 Os1 Cl2 -39.6(9)
C10 N7 Os1 Cl1 51.5(9)
N6 N5 Os1 N7 126.6(6)
C9 N5 Os1 N7 -50.6(8)
N6 N5 Os1 N3 37.4(6)
C9 N5 Os1 N3 -139.8(8)
N6 N5 Os1 N1 -48.2(6)
C9 N5 Os1 N1 134.5(8)
N6 N5 Os1 Cl2 -31(3)
C9 N5 Os1 Cl2 152(2)
N6 N5 Os1 Cl1 -138.4(5)
C9 N5 Os1 Cl1 44.4(7)
C4 N3 Os1 N7 45.6(7)
N4 N3 Os1 N7 -129.3(5)
C4 N3 Os1 N5 136.0(7)
N4 N3 Os1 N5 -38.9(5)
C4 N3 Os1 N1 -138.9(7)
N4 N3 Os1 N1 46.3(5)
C4 N3 Os1 Cl2 -48.2(7)
N4 N3 Os1 Cl2 136.9(5)
C4 N3 Os1 Cl1 -152.5(19)
N4 N3 Os1 Cl1 33(3)
C1 N1 Os1 N7 -177.1(19)
N2 N1 Os1 N7 -5(2)
C1 N1 Os1 N5 -129.0(8)
N2 N1 Os1 N5 43.0(5)
C1 N1 Os1 N3 142.6(8)
N2 N1 Os1 N3 -45.4(5)
C1 N1 Os1 Cl2 52.4(8)
N2 N1 Os1 Cl2 -135.7(5)
C1 N1 Os1 Cl1 -38.4(8)
N2 N1 Os1 Cl1 133.5(5)
